data_9005872
loop_
_publ_author_name
'Ghose, S.'
'Tsukimura, K.'
'Hatch, D. M.'

_publ_section_title
;
 Phase transitions in ilvaite, a mixed-valence iron silicate
 II. A single-crystal X-ray diffraction study and Landau theory of the
 monoclinic to orthorhombic phase transition induced by charge delocalization
 Sample: T = 320 K
;
_journal_name_full 'Physics and Chemistry of Minerals'
_journal_page_first 483
_journal_page_last 496
_journal_volume 16
_journal_year 1989
_chemical_formula_sum 'Ca Fe3 H O9 Si2'
_chemical_name_mineral Ilvaite
_space_group_IT_number 14
_symmetry_space_group_name_Hall '-P 2yab'
_symmetry_space_group_name_H-M 'P 1 21/a 1'
_cell_angle_alpha 90
_cell_angle_beta 90.244
_cell_angle_gamma 90
_cell_formula_units_Z 4
_cell_length_a 13.0398
_cell_length_b 8.8217
_cell_length_c 5.8644
_cell_volume 674.595
_database_code_amcsd 0007454
_diffrn_ambient_temperature 320
_exptl_crystal_density_diffrn 4.025
_cod_original_formula_sum 'Fe3 Ca Si2 O9 H'
_cod_database_code 9005872

loop_
_space_group_symop_operation_xyz
x,y,z
1/2+x,1/2-y,z
1/2-x,1/2+y,-z
-x,-y,-z

loop_
_atom_site_aniso_label
_atom_site_aniso_U_11
_atom_site_aniso_U_22
_atom_site_aniso_U_33
_atom_site_aniso_U_12
_atom_site_aniso_U_13
_atom_site_aniso_U_23
FeAo 0.00740 0.00730 0.00910 -0.00010 -0.00050 0.00070
FeAm 0.00720 0.00680 0.00880 -0.00010 0.00030 -0.00070
FeB 0.00890 0.00700 0.00960 -0.00070 -0.00010 -0.00010
Ca 0.00760 0.00680 0.01140 0.00050 -0.00010 0.00000
Si1 0.00640 0.00590 0.00580 0.00010 -0.00010 -0.00010
Si2 0.00600 0.00550 0.00630 0.00060 0.00010 -0.00010
O1 0.00870 0.00910 0.01490 0.00160 -0.00100 0.00020
O2o 0.00950 0.00890 0.00700 -0.00200 -0.00120 0.00180
O2m 0.00960 0.00710 0.00740 -0.00170 0.00050 0.00130
O3 0.00820 0.00680 0.01040 0.00160 -0.00030 -0.00060
O4o 0.00990 0.00780 0.00900 -0.00050 -0.00010 0.00040
O4m 0.01140 0.00700 0.00860 0.00210 -0.00050 -0.00160
O5 0.00540 0.00740 0.01210 0.00020 -0.00040 -0.00080
O6 0.00980 0.00730 0.01660 -0.00180 0.00020 0.00030
O-H7 0.00780 0.00900 0.00910 0.00040 -0.00040 0.00080

loop_
_atom_site_label
_atom_site_fract_x
_atom_site_fract_y
_atom_site_fract_z
_atom_site_U_iso_or_equiv
_atom_site_type_symbol
_atom_site_attached_hydrogens
FeAo 0.89024 0.05003 0.00716 0.00790 Fe 0
FeAm 0.89007 0.05154 0.49299 0.00760 Fe 0
FeB 0.94058 0.73980 0.24900 0.00850 Fe 0
Ca 0.81289 0.37050 0.75215 0.00860 Ca 0
Si1 0.95949 0.36835 0.24943 0.00600 Si 0
Si2 0.67946 0.22724 0.25129 0.00590 Si 0
O1 0.00994 0.02927 0.74147 0.01080 O 0
O2o 0.93690 0.27210 0.01664 0.00840 O 0
O2m 0.93553 0.27220 0.48305 0.00800 O 0
O3 0.77724 0.10954 0.25435 0.00940 O 0
O4o 0.67128 0.32886 0.01924 0.00890 O 0
O4m 0.67086 0.33099 0.48207 0.00900 O 0
O5 0.58489 0.10080 0.25203 0.00820 O 0
O6 0.60183 0.02472 0.75188 0.01120 O 0
O-H7 0.79822 0.10942 0.74629 0.00860 O 1

loop_
_cod_changelog_entry_id
_cod_changelog_entry_author
_cod_changelog_entry_date
_cod_changelog_entry_text
1
;cod-tools version 3.8.0
Id: cif_guess_AMCSD_atom_types 9574 2023-05-10 09:00:05Z saulius
;
2023-05-10T18:50:25+03:00
;Derived atom types and hydrogen counts
from atom names that follow the AMCSD naming convention
(Wat == water, O-H == hydroxyl).
;
2
;cod-tools version 3.10.1
Id: cif_fix_AMCSD_aniso_labels 10200 2024-08-01 14:09:44Z saulius
;
2024-08-02T12:21:03+03:00
;Changed the following '_atom_site_aniso_label' values:
'OH7' -> 'O-H7'
;

loop_
_cod_related_entry_id
_cod_related_entry_database
_cod_related_entry_code
1 AMCSD 0007454
